data_7250365
loop_
_publ_author_name
'Letyagin, Gleb'
'Chernavin, Platon A.'
'Maryunina, Kseniya'
'Tolstikov, Svyatoslav E.'
'Tretyakov, Evgeny V.'
'Romanenko, Galina'
'Bogomyakov, Artem'

_publ_section_title
;
 Specific features of the spin density distribution and magnetic
 properties in a series of pyrazolyl-substituted nitronyl nitroxides: a
 magnetochemical and quantum chemical study
;
_journal_name_full 'Physical Chemistry Chemical Physics'
_journal_paper_doi 10.1039/D5CP01102G
_journal_year 2025
_chemical_formula_sum 'C14 H23 N4 O2'
_chemical_formula_weight 279.36
_space_group_crystal_system monoclinic
_space_group_IT_number 14
_space_group_name_Hall '-P 2yn'
_space_group_name_H-M_alt 'P 1 21/n 1'
_atom_sites_solution_hydrogens mixed
_audit_creation_method SHELXL-2018/3
_audit_update_record
;
2025-03-10 deposited with the CCDC.	2025-05-08 downloaded from the CCDC.
;
_cell_angle_alpha 90
_cell_angle_beta 93.979(9)
_cell_angle_gamma 90
_cell_formula_units_Z 4
_cell_length_a 13.9705(16)
_cell_length_b 7.5726(10)
_cell_length_c 15.0705(17)
_cell_measurement_reflns_used 1678
_cell_measurement_temperature 296(2)
_cell_measurement_theta_max 19.19
_cell_measurement_theta_min 2.71
_cell_volume 1590.5(3)
_computing_cell_refinement 'Bruker SAINT'
_computing_data_collection 'Bruker APEX2'
_computing_data_reduction 'Bruker SAINT'
_computing_molecular_graphics 'Bruker SHELXTL'
_computing_publication_material 'Bruker SHELXTL'
_computing_structure_refinement 'SHELXL-2018/3 (Sheldrick, 2018)'
_computing_structure_solution 'SHELXS-97 (Sheldrick, 2008)'
_diffrn_ambient_temperature 296(2)
_diffrn_measured_fraction_theta_full 0.999
_diffrn_measured_fraction_theta_max 0.999
_diffrn_measurement_device_type 'Bruker APEX-II CCD'
_diffrn_measurement_method '\f and \w scans'
_diffrn_radiation_type MoK\a
_diffrn_radiation_wavelength 0.71073
_diffrn_reflns_av_R_equivalents 0.0694
_diffrn_reflns_av_unetI/netI 0.0749
_diffrn_reflns_Laue_measured_fraction_full 0.999
_diffrn_reflns_Laue_measured_fraction_max 0.999
_diffrn_reflns_limit_h_max 17
_diffrn_reflns_limit_h_min -17
_diffrn_reflns_limit_k_max 7
_diffrn_reflns_limit_k_min -9
_diffrn_reflns_limit_l_max 18
_diffrn_reflns_limit_l_min -18
_diffrn_reflns_number 13434
_diffrn_reflns_point_group_measured_fraction_full 0.999
_diffrn_reflns_point_group_measured_fraction_max 0.999
_diffrn_reflns_theta_full 25.242
_diffrn_reflns_theta_max 26.369
_diffrn_reflns_theta_min 2.923
_exptl_absorpt_coefficient_mu 0.080
_exptl_absorpt_correction_T_max 0.2761
_exptl_absorpt_correction_T_min 0.2315
_exptl_absorpt_correction_type multi-scan
_exptl_absorpt_process_details SADABS
_exptl_crystal_colour dark_blue
_exptl_crystal_density_diffrn 1.167
_exptl_crystal_description block
_exptl_crystal_F_000 604
_exptl_crystal_size_max 0.45
_exptl_crystal_size_mid 0.28
_exptl_crystal_size_min 0.25
_refine_diff_density_max 0.140
_refine_diff_density_min -0.104
_refine_diff_density_rms 0.028
_refine_ls_extinction_coef 0.0124(14)
_refine_ls_extinction_expression Fc^*^=kFc[1+0.001xFc^2^\l^3^/sin(2\q)]^-1/4^
_refine_ls_extinction_method 'SHELXL-2018/3 (Sheldrick 2018)'
_refine_ls_goodness_of_fit_ref 0.822
_refine_ls_hydrogen_treatment mixed
_refine_ls_matrix_type full
_refine_ls_number_parameters 248
_refine_ls_number_reflns 3257
_refine_ls_number_restraints 0
_refine_ls_restrained_S_all 0.822
_refine_ls_R_factor_all 0.1133
_refine_ls_R_factor_gt 0.0395
_refine_ls_shift/su_max 0.000
_refine_ls_shift/su_mean 0.000
_refine_ls_structure_factor_coef Fsqd
_refine_ls_weighting_details 'w=1/[\s^2^(Fo^2^)+(0.0431P)^2^] where P=(Fo^2^+2Fc^2^)/3'
_refine_ls_weighting_scheme calc
_refine_ls_wR_factor_gt 0.0836
_refine_ls_wR_factor_ref 0.1036
_reflns_Friedel_coverage 0.000
_reflns_number_gt 1389
_reflns_number_total 3257
_reflns_threshold_expression 'I > 2\s(I)'
_cod_data_source_file d5cp01102g2.cif
_cod_data_source_block 2205s
_cod_original_sg_symbol_H-M 'P 21/n'
_cod_database_code 7250365
_shelx_shelxl_version_number 2018/3
_shelx_space_group_comment
; 
The symmetry employed for this shelxl refinement is uniquely defined 
by the following loop, which should always be used as a source of 
symmetry information in preference to the above space-group names. 
They are only intended as comments. 
;

loop_
_space_group_symop_operation_xyz
'x, y, z'
'-x+1/2, y+1/2, -z+1/2'
'-x, -y, -z'
'x-1/2, -y-1/2, z-1/2'

loop_
_atom_site_label
_atom_site_type_symbol
_atom_site_fract_x
_atom_site_fract_y
_atom_site_fract_z
_atom_site_U_iso_or_equiv
_atom_site_adp_type
_atom_site_occupancy
_atom_site_site_symmetry_order
_atom_site_calc_flag
_atom_site_refinement_flags_posn
_atom_site_refinement_flags_adp
_atom_site_refinement_flags_occupancy
_atom_site_disorder_assembly
_atom_site_disorder_group
O1 O 0.13114(11) -0.01532(17) 0.84749(8) 0.0886(5) Uani 1 1 d . . . . .
N2 N 0.12399(10) 0.1484(2) 0.86807(10) 0.0653(4) Uani 1 1 d . . . . .
C3 C 0.06068(14) 0.2733(2) 0.81404(12) 0.0645(5) Uani 1 1 d . . . . .
C4 C 0.0732(2) 0.2453(3) 0.71560(15) 0.0941(8) Uani 1 1 d . . . . .
H4A H 0.0592(17) 0.120(3) 0.7005(15) 0.141 Uiso 1 1 d . U . . .
H4B H 0.1405(19) 0.269(3) 0.7038(16) 0.141 Uiso 1 1 d . U . . .
H4C H 0.0288(16) 0.333(3) 0.6804(15) 0.141 Uiso 1 1 d . U . . .
C5 C -0.04218(18) 0.2264(4) 0.83518(19) 0.0930(7) Uani 1 1 d . . . . .
H5A H -0.0494(17) 0.095(3) 0.8216(16) 0.139 Uiso 1 1 d . U . . .
H5B H -0.0546(17) 0.250(3) 0.9022(17) 0.139 Uiso 1 1 d . U . . .
H5C H -0.0869(17) 0.298(3) 0.8012(16) 0.139 Uiso 1 1 d . U . . .
C6 C 0.09679(14) 0.4531(2) 0.85262(12) 0.0639(5) Uani 1 1 d . . . . .
C7 C 0.1771(2) 0.5368(3) 0.80365(17) 0.0930(8) Uani 1 1 d . . . . .
H7A H 0.2321(18) 0.445(3) 0.7955(15) 0.139 Uiso 1 1 d . U . . .
H7B H 0.2054(17) 0.631(3) 0.8428(15) 0.139 Uiso 1 1 d . U . . .
H7C H 0.1517(18) 0.576(3) 0.7442(16) 0.139 Uiso 1 1 d . U . . .
C8 C 0.01820(19) 0.5876(3) 0.86745(17) 0.0860(7) Uani 1 1 d . . . . .
H8A H -0.0146(17) 0.616(3) 0.8091(15) 0.129 Uiso 1 1 d . U . . .
H8B H 0.0448(17) 0.693(3) 0.8917(15) 0.129 Uiso 1 1 d . U . . .
H8C H -0.0301(17) 0.541(3) 0.9089(16) 0.129 Uiso 1 1 d . U . . .
N9 N 0.14104(10) 0.3953(2) 0.94121(10) 0.0639(4) Uani 1 1 d . . . . .
O10 O 0.16781(10) 0.50821(16) 1.00173(9) 0.0861(5) Uani 1 1 d . . . . .
C11 C 0.15887(12) 0.2217(2) 0.94522(12) 0.0588(5) Uani 1 1 d . . . . .
C12 C 0.20612(12) 0.1288(2) 1.01802(12) 0.0607(5) Uani 1 1 d . . . . .
C13 C 0.24376(16) 0.1964(3) 1.10011(14) 0.0800(6) Uani 1 1 d . . . . .
H13 H 0.2413(15) 0.328(3) 1.1160(13) 0.120 Uiso 1 1 d . U . . .
N14 N 0.28160(13) 0.0699(3) 1.15248(11) 0.0868(6) Uani 1 1 d . . . . .
N15 N 0.26818(11) -0.0808(2) 1.10435(11) 0.0714(5) Uani 1 1 d . . . . .
C16 C 0.3060(2) -0.2489(3) 1.13973(17) 0.0849(7) Uani 1 1 d . . . . .
H16A H 0.3035(17) -0.242(3) 1.2027(16) 0.127 Uiso 1 1 d . U . . .
H16B H 0.2604(16) -0.342(3) 1.1145(14) 0.127 Uiso 1 1 d . U . . .
C20 C 0.22385(14) -0.0507(3) 1.02441(13) 0.0657(6) Uani 1 1 d . . . . .
H20 H 0.2083(13) -0.145(3) 0.9816(12) 0.099 Uiso 1 1 d . U . . .
C17A C 0.4131(6) -0.2500(10) 1.1401(4) 0.082(2) Uani 0.5 1 d . . P A 1
H17A H 0.437869 -0.353133 1.172229 0.098 Uiso 0.5 1 calc R U P A 1
H17B H 0.438422 -0.146046 1.171230 0.098 Uiso 0.5 1 calc R U P A 1
C18A C 0.4491(6) -0.2523(11) 1.0427(4) 0.091(2) Uani 0.5 1 d . . P A 1
H18A H 0.422893 -0.353498 1.009942 0.109 Uiso 0.5 1 calc R U P A 1
H18B H 0.428845 -0.145763 1.010954 0.109 Uiso 0.5 1 calc R U P A 1
C19A C 0.5594(2) -0.2630(4) 1.0527(2) 0.1520(12) Uani 0.5 1 d . . P A 1
H19A H 0.584154 -0.264683 0.994905 0.228 Uiso 0.5 1 calc R U P A 1
H19B H 0.584311 -0.162125 1.085276 0.228 Uiso 0.5 1 calc R U P A 1
H19C H 0.578388 -0.368854 1.084269 0.228 Uiso 0.5 1 calc R U P A 1
C17B C 0.3908(6) -0.3207(9) 1.0962(7) 0.111(2) Uani 0.5 1 d . . P A 2
H17C H 0.410147 -0.430127 1.125767 0.133 Uiso 0.5 1 calc R U P A 2
H17D H 0.370823 -0.349243 1.034993 0.133 Uiso 0.5 1 calc R U P A 2
C18B C 0.4705(7) -0.2107(11) 1.0965(9) 0.137(3) Uani 0.5 1 d . . P A 2
H18C H 0.489841 -0.185425 1.158215 0.165 Uiso 0.5 1 calc R U P A 2
H18D H 0.448814 -0.099949 1.069675 0.165 Uiso 0.5 1 calc R U P A 2
C19B C 0.5594(2) -0.2630(4) 1.0527(2) 0.1520(12) Uani 0.5 1 d . . P A 2
H19D H 0.606050 -0.170159 1.059993 0.228 Uiso 0.5 1 calc R U P A 2
H19E H 0.585149 -0.369212 1.079700 0.228 Uiso 0.5 1 calc R U P A 2
H19F H 0.543820 -0.283107 0.990508 0.228 Uiso 0.5 1 calc R U P A 2

loop_
_atom_site_aniso_label
_atom_site_aniso_U_11
_atom_site_aniso_U_22
_atom_site_aniso_U_33
_atom_site_aniso_U_23
_atom_site_aniso_U_13
_atom_site_aniso_U_12
O1 0.1264(13) 0.0556(9) 0.0812(9) -0.0110(7) -0.0119(8) 0.0049(8)
N2 0.0756(12) 0.0542(10) 0.0659(11) -0.0066(8) 0.0024(9) -0.0002(8)
C3 0.0699(14) 0.0610(12) 0.0623(12) 0.0017(10) 0.0011(10) 0.0064(10)
C4 0.127(2) 0.0872(17) 0.0674(15) -0.0063(13) 0.0010(15) 0.0198(16)
C5 0.0705(17) 0.0942(18) 0.1135(19) -0.0033(16) 0.0015(14) -0.0095(14)
C6 0.0673(14) 0.0613(12) 0.0641(12) 0.0036(10) 0.0113(11) 0.0032(10)
C7 0.100(2) 0.0891(19) 0.0935(18) 0.0064(14) 0.0310(16) -0.0146(14)
C8 0.096(2) 0.0724(16) 0.0902(18) 0.0004(13) 0.0108(14) 0.0229(14)
N9 0.0678(11) 0.0545(10) 0.0700(11) -0.0092(9) 0.0086(9) -0.0016(8)
O10 0.1047(12) 0.0643(9) 0.0879(10) -0.0201(8) -0.0024(8) -0.0057(8)
C11 0.0600(13) 0.0529(12) 0.0641(12) -0.0057(10) 0.0082(10) -0.0031(9)
C12 0.0618(13) 0.0598(13) 0.0602(12) -0.0032(10) 0.0017(10) -0.0022(10)
C13 0.0962(17) 0.0710(15) 0.0717(15) -0.0059(13) -0.0020(12) 0.0007(13)
N14 0.1073(15) 0.0816(13) 0.0696(11) -0.0066(11) -0.0073(10) 0.0006(11)
N15 0.0783(12) 0.0685(12) 0.0664(11) 0.0023(10) -0.0015(9) -0.0026(9)
C16 0.094(2) 0.0797(17) 0.0798(15) 0.0144(14) -0.0063(15) 0.0026(14)
C20 0.0662(14) 0.0677(15) 0.0627(13) -0.0003(10) 0.0004(11) -0.0041(10)
C17A 0.077(5) 0.076(4) 0.088(5) -0.001(3) -0.018(4) 0.008(3)
C18A 0.099(6) 0.099(4) 0.074(4) -0.002(3) 0.006(4) 0.002(4)
C19A 0.117(3) 0.150(3) 0.194(3) -0.003(2) 0.044(3) 0.0082(19)
C17B 0.118(7) 0.097(5) 0.116(6) 0.022(5) -0.001(6) 0.008(5)
C18B 0.110(7) 0.157(7) 0.149(8) -0.020(6) 0.045(7) -0.027(5)
C19B 0.117(3) 0.150(3) 0.194(3) -0.003(2) 0.044(3) 0.0082(19)

loop_
_atom_type_symbol
_atom_type_description
_atom_type_scat_dispersion_real
_atom_type_scat_dispersion_imag
_atom_type_scat_source
C C 0.0033 0.0016 'International Tables Vol C Tables 4.2.6.8 and 6.1.1.4'
H H 0.0000 0.0000 'International Tables Vol C Tables 4.2.6.8 and 6.1.1.4'
N N 0.0061 0.0033 'International Tables Vol C Tables 4.2.6.8 and 6.1.1.4'
O O 0.0106 0.0060 'International Tables Vol C Tables 4.2.6.8 and 6.1.1.4'

loop_
_geom_angle_atom_site_label_1
_geom_angle_atom_site_label_2
_geom_angle_atom_site_label_3
_geom_angle
_geom_angle_site_symmetry_1
_geom_angle_site_symmetry_3
_geom_angle_publ_flag
O1 N2 C11 125.19(16) . . ?
O1 N2 C3 122.13(14) . . ?
C11 N2 C3 111.94(15) . . ?
N2 C3 C4 109.82(16) . . ?
N2 C3 C5 105.51(16) . . ?
C4 C3 C5 110.08(19) . . ?
N2 C3 C6 100.73(14) . . ?
C4 C3 C6 115.55(17) . . ?
C5 C3 C6 114.21(17) . . ?
N9 C6 C7 106.36(17) . . ?
N9 C6 C8 108.76(16) . . ?
C7 C6 C8 110.79(19) . . ?
N9 C6 C3 100.41(13) . . ?
C7 C6 C3 114.52(16) . . ?
C8 C6 C3 114.98(18) . . ?
O10 N9 C11 125.22(16) . . ?
O10 N9 C6 121.27(14) . . ?
C11 N9 C6 113.06(15) . . ?
N9 C11 N2 108.07(16) . . ?
N9 C11 C12 126.44(17) . . ?
N2 C11 C12 125.49(17) . . ?
C20 C12 C13 104.01(18) . . ?
C20 C12 C11 127.52(17) . . ?
C13 C12 C11 128.45(19) . . ?
N14 C13 C12 111.68(19) . . ?
C13 N14 N15 104.73(16) . . ?
C20 N15 N14 112.11(16) . . ?
C20 N15 C16 127.59(18) . . ?
N14 N15 C16 120.19(17) . . ?
N15 C16 C17B 115.7(3) . . ?
N15 C16 C17A 110.0(3) . . ?
N15 C20 C12 107.46(17) . . ?
C16 C17A C18A 112.2(5) . . ?
C19A C18A C17A 106.8(5) . . ?
C18B C17B C16 116.1(9) . . ?
C17B C18B C19B 121.9(9) . . ?

loop_
_geom_bond_atom_site_label_1
_geom_bond_atom_site_label_2
_geom_bond_distance
_geom_bond_site_symmetry_2
_geom_bond_publ_flag
O1 N2 1.2836(17) . ?
N2 C11 1.349(2) . ?
N2 C3 1.497(2) . ?
C3 C4 1.521(3) . ?
C3 C5 1.535(3) . ?
C3 C6 1.551(2) . ?
C6 N9 1.497(2) . ?
C6 C7 1.523(3) . ?
C6 C8 1.525(3) . ?
N9 O10 1.2869(16) . ?
N9 C11 1.338(2) . ?
C11 C12 1.426(2) . ?
C12 C20 1.384(2) . ?
C12 C13 1.407(2) . ?
C13 N14 1.327(2) . ?
N14 N15 1.3584(19) . ?
N15 C20 1.336(2) . ?
N15 C16 1.464(2) . ?
C16 C17B 1.496(10) . ?
C16 C17A 1.496(9) . ?
C17A C18A 1.584(10) . ?
C18A C19A 1.540(9) . ?
C17B C18B 1.390(11) . ?
C18B C19B 1.499(10) . ?
